data_4086897
loop_
_publ_author_name
'Kilpatrick, Alexander F. R.'
'Green, Jennifer C.'
'Cloke, F. Geoffrey N.'

_publ_section_title
;
 Reactivity of a Dititanium Bis(pentalene) Complex toward Heteroallenes
 and Main-Group Element--Element Bonds
;
_journal_name_full Organometallics
_journal_paper_doi 10.1021/acs.organomet.6b00791
_journal_year 2016
_chemical_formula_moiety 'C64 H102  Si4 Te2 Ti2'
_chemical_formula_sum 'C64 H102 Si4 Te2 Ti2'
_chemical_formula_weight 1334.81
_chemical_name_systematic
;
 ?
;
_space_group_crystal_system monoclinic
_space_group_IT_number 14
_space_group_name_Hall '-P 2ybc'
_space_group_name_H-M_alt 'P 1 21/c 1'
_symmetry_space_group_name_Hall '-P 2ybc'
_symmetry_space_group_name_H-M 'P 1 21/c 1'
_atom_sites_solution_hydrogens geom
_atom_sites_solution_primary direct
_atom_sites_solution_secondary difmap
_audit_creation_method SHELXL-2013
_cell_angle_alpha 90
_cell_angle_beta 101.708(2)
_cell_angle_gamma 90
_cell_formula_units_Z 4
_cell_length_a 18.1208(3)
_cell_length_b 16.1056(3)
_cell_length_c 25.6467(5)
_cell_measurement_reflns_used 19146
_cell_measurement_temperature 173(2)
_cell_measurement_theta_max 70.5960
_cell_measurement_theta_min 3.4910
_cell_volume 7329.2(2)
_computing_cell_refinement
;
CrysAlisPro, Agilent Technologies,
Version 1.171.37.31 (release 14-01-2014 CrysAlis171 .NET)
(compiled Jan 14 2014,18:38:05)
;
_computing_data_collection
;
CrysAlisPro, Agilent Technologies,
Version 1.171.37.31 (release 14-01-2014 CrysAlis171 .NET)
(compiled Jan 14 2014,18:38:05)
;
_computing_data_reduction
;
CrysAlisPro, Agilent Technologies,
Version 1.171.37.31 (release 14-01-2014 CrysAlis171 .NET)
(compiled Jan 14 2014,18:38:05)
;
_computing_molecular_graphics 'Ortep-3 (Farrugia, 1997)'
_computing_publication_material
;
Olex2 (Dolomanov et al., 2009), ShelXL-2013 (Sheldrick, 2013), Platon (Spek, 2003), and WinGX (Farrugia, 2013)
;
_computing_structure_refinement 'SHELXL-2013 (Sheldrick, 2013)'
_computing_structure_solution
;
Superflip (Palatinus & Chapuis, 2007)
;
_diffrn_ambient_temperature 173(2)
_diffrn_detector_area_resol_mean 16.1033
_diffrn_measured_fraction_theta_full 0.998
_diffrn_measured_fraction_theta_max 0.981
_diffrn_measurement_device_type 'Xcalibur, Eos, Gemini ultra'
_diffrn_measurement_method '\w scans'
_diffrn_radiation_type CuK\a
_diffrn_radiation_wavelength 1.54184
_diffrn_reflns_av_R_equivalents 0.0522
_diffrn_reflns_av_unetI/netI 0.0504
_diffrn_reflns_Laue_measured_fraction_full 0.998
_diffrn_reflns_Laue_measured_fraction_max 0.981
_diffrn_reflns_limit_h_max 21
_diffrn_reflns_limit_h_min -22
_diffrn_reflns_limit_k_max 19
_diffrn_reflns_limit_k_min -19
_diffrn_reflns_limit_l_max 19
_diffrn_reflns_limit_l_min -30
_diffrn_reflns_number 39773
_diffrn_reflns_point_group_measured_fraction_full 0.998
_diffrn_reflns_point_group_measured_fraction_max 0.981
_diffrn_reflns_theta_full 67.684
_diffrn_reflns_theta_max 71.263
_diffrn_reflns_theta_min 3.260
_diffrn_source 'sealed X-ray tube'
_exptl_absorpt_coefficient_mu 8.869
_exptl_absorpt_correction_T_max 1.00000
_exptl_absorpt_correction_T_min 0.49249
_exptl_absorpt_correction_type multi-scan
_exptl_absorpt_process_details multi-scan
_exptl_crystal_colour 'dark orange'
_exptl_crystal_density_diffrn 1.210
_exptl_crystal_density_method 'not measured'
_exptl_crystal_description block
_exptl_crystal_F_000 2760
_exptl_crystal_size_max 0.400
_exptl_crystal_size_mid 0.400
_exptl_crystal_size_min 0.200
_platon_squeeze_details
;

Compound 7 contained disordered pentane molecules that could not 
be refined satisfactorily; for this reason, the program SQUEEZE 
was used to mathematically remove the effects of the solvent. 

;
_refine_diff_density_max 3.339
_refine_diff_density_min -1.689
_refine_diff_density_rms 0.123
_refine_ls_extinction_method none
_refine_ls_goodness_of_fit_ref 1.064
_refine_ls_hydrogen_treatment constr
_refine_ls_matrix_type full
_refine_ls_number_parameters 649
_refine_ls_number_reflns 13961
_refine_ls_number_restraints 6
_refine_ls_restrained_S_all 1.066
_refine_ls_R_factor_all 0.0657
_refine_ls_R_factor_gt 0.0578
_refine_ls_shift/su_max 0.001
_refine_ls_shift/su_mean 0.000
_refine_ls_structure_factor_coef Fsqd
_refine_ls_weighting_details 'w=1/[\s^2^(Fo^2^)+(0.1057P)^2^+5.6362P] where P=(Fo^2^+2Fc^2^)/3'
_refine_ls_weighting_scheme calc
_refine_ls_wR_factor_gt 0.1564
_refine_ls_wR_factor_ref 0.1658
_reflns_Friedel_coverage 0.000
_reflns_number_gt 11632
_reflns_number_total 13961
_reflns_threshold_expression 'I > 2\s(I)'
_cod_data_source_file om6b00791_si_003.cif
_cod_data_source_block Compound7
_cod_database_code 4086897
_shelx_space_group_comment
;
The symmetry employed for this shelxl refinement is uniquely defined
by the following loop, which should always be used as a source of
symmetry information in preference to the above space-group names.
They are only intended as comments.
;
_shelx_estimated_absorpt_t_min 0.126
_shelx_estimated_absorpt_t_max 0.270
_shelxl_version_number 2013-3

loop_
_space_group_symop_operation_xyz
'x, y, z'
'-x, y+1/2, -z+1/2'
'-x, -y, -z'
'x, -y-1/2, z-1/2'

loop_
_atom_site_label
_atom_site_type_symbol
_atom_site_fract_x
_atom_site_fract_y
_atom_site_fract_z
_atom_site_U_iso_or_equiv
_atom_site_adp_type
_atom_site_occupancy
_atom_site_site_symmetry_order
_atom_site_calc_flag
_atom_site_refinement_flags_posn
_atom_site_refinement_flags_adp
C1 C 0.1964(2) 0.3696(2) 0.28119(16) 0.0278(8) Uani 1 1 d . .
C2 C 0.1202(2) 0.3471(3) 0.25729(16) 0.0294(8) Uani 1 1 d . .
H2 H 0.0780 0.3602 0.2725 0.035 Uiso 1 1 calc R U
C3 C 0.1146(2) 0.3040(2) 0.20925(16) 0.0272(8) Uani 1 1 d . .
H3 H 0.0696 0.2882 0.1854 0.033 Uiso 1 1 calc R U
C4 C 0.1909(2) 0.2883(2) 0.20318(15) 0.0245(7) Uani 1 1 d . .
C5 C 0.2399(2) 0.3300(2) 0.24574(14) 0.0237(7) Uani 1 1 d . .
C6 C 0.3158(2) 0.3098(2) 0.24091(15) 0.0252(7) Uani 1 1 d . .
H6 H 0.3609 0.3328 0.2613 0.030 Uiso 1 1 calc R U
C7 C 0.3108(2) 0.2500(2) 0.20063(15) 0.0263(7) Uani 1 1 d . .
H7 H 0.3530 0.2222 0.1921 0.032 Uiso 1 1 calc R U
C8 C 0.2337(2) 0.2357(2) 0.17366(15) 0.0250(7) Uani 1 1 d . .
C9 C 0.1276(3) 0.4133(4) 0.3757(2) 0.0478(12) Uani 1 1 d . .
H9 H 0.0939 0.3650 0.3633 0.057 Uiso 1 1 calc R U
C10 C 0.1342(4) 0.4174(6) 0.4367(2) 0.0714(19) Uani 1 1 d . .
H10A H 0.1607 0.3681 0.4533 0.107 Uiso 1 1 calc R U
H10B H 0.0836 0.4194 0.4448 0.107 Uiso 1 1 calc R U
H10C H 0.1623 0.4673 0.4507 0.107 Uiso 1 1 calc R U
C11 C 0.0851(4) 0.4910(4) 0.3494(3) 0.0631(16) Uani 1 1 d . .
H11A H 0.0807 0.4881 0.3107 0.095 Uiso 1 1 calc R U
H11B H 0.1131 0.5411 0.3632 0.095 Uiso 1 1 calc R U
H11C H 0.0347 0.4929 0.3577 0.095 Uiso 1 1 calc R U
C12 C 0.2962(3) 0.4692(3) 0.38085(19) 0.0437(11) Uani 1 1 d . .
H12 H 0.3335 0.4653 0.3571 0.052 Uiso 1 1 calc R U
C13 C 0.3402(4) 0.4528(5) 0.4377(2) 0.0698(18) Uani 1 1 d . .
H13A H 0.3586 0.3954 0.4404 0.105 Uiso 1 1 calc R U
H13B H 0.3069 0.4614 0.4629 0.105 Uiso 1 1 calc R U
H13C H 0.3830 0.4910 0.4460 0.105 Uiso 1 1 calc R U
C14 C 0.2677(4) 0.5591(4) 0.3773(2) 0.0613(15) Uani 1 1 d . .
H14A H 0.2399 0.5704 0.3410 0.092 Uiso 1 1 calc R U
H14B H 0.3107 0.5971 0.3860 0.092 Uiso 1 1 calc R U
H14C H 0.2343 0.5673 0.4025 0.092 Uiso 1 1 calc R U
C15 C 0.2536(3) 0.2849(3) 0.38616(19) 0.0449(11) Uani 1 1 d . .
H15 H 0.2631 0.2917 0.4257 0.054 Uiso 1 1 calc R U
C16 C 0.3274(4) 0.2554(4) 0.3720(2) 0.0605(16) Uani 1 1 d . .
H16A H 0.3660 0.2985 0.3816 0.091 Uiso 1 1 calc R U
H16B H 0.3193 0.2444 0.3337 0.091 Uiso 1 1 calc R U
H16C H 0.3442 0.2044 0.3917 0.091 Uiso 1 1 calc R U
C17 C 0.1933(4) 0.2182(4) 0.3715(3) 0.0646(16) Uani 1 1 d . .
H17A H 0.1462 0.2374 0.3807 0.097 Uiso 1 1 calc R U
H17B H 0.2101 0.1672 0.3912 0.097 Uiso 1 1 calc R U
H17C H 0.1850 0.2071 0.3332 0.097 Uiso 1 1 calc R U
C18 C 0.1831(3) 0.0671(3) 0.2069(2) 0.0482(12) Uani 1 1 d . .
H18 H 0.1732 0.0084 0.1948 0.058 Uiso 1 1 calc R U
C19 C 0.1120(4) 0.0966(4) 0.2259(3) 0.0589(14) Uani 1 1 d . .
H19A H 0.0693 0.0980 0.1956 0.088 Uiso 1 1 calc R U
H19B H 0.1207 0.1524 0.2411 0.088 Uiso 1 1 calc R U
H19C H 0.1010 0.0583 0.2530 0.088 Uiso 1 1 calc R U
C20 C 0.2496(4) 0.0644(5) 0.2545(3) 0.073(2) Uani 1 1 d . .
H20A H 0.2949 0.0456 0.2426 0.109 Uiso 1 1 calc R U
H20B H 0.2382 0.0260 0.2814 0.109 Uiso 1 1 calc R U
H20C H 0.2584 0.1201 0.2700 0.109 Uiso 1 1 calc R U
C21 C 0.1262(2) 0.1217(3) 0.08841(17) 0.0341(9) Uani 1 1 d . .
H21 H 0.1473 0.1384 0.0568 0.041 Uiso 1 1 calc R U
C22 C 0.0939(3) 0.0337(3) 0.0766(2) 0.0470(11) Uani 1 1 d . .
H22A H 0.1350 -0.0050 0.0748 0.070 Uiso 1 1 calc R U
H22B H 0.0578 0.0337 0.0425 0.070 Uiso 1 1 calc R U
H22C H 0.0683 0.0165 0.1051 0.070 Uiso 1 1 calc R U
C23 C 0.0622(3) 0.1815(3) 0.0909(2) 0.0457(11) Uani 1 1 d . .
H23A H 0.0825 0.2376 0.0984 0.069 Uiso 1 1 calc R U
H23B H 0.0364 0.1642 0.1192 0.069 Uiso 1 1 calc R U
H23C H 0.0263 0.1812 0.0566 0.069 Uiso 1 1 calc R U
C27 C 0.3607(2) 0.4670(2) 0.18320(15) 0.0268(7) Uani 1 1 d . .
C28 C 0.3444(2) 0.4714(2) 0.12590(16) 0.0293(8) Uani 1 1 d . .
H28 H 0.3795 0.4575 0.1044 0.035 Uiso 1 1 calc R U
C29 C 0.2710(2) 0.4985(2) 0.10569(15) 0.0275(8) Uani 1 1 d . .
H29 H 0.2468 0.5009 0.0692 0.033 Uiso 1 1 calc R U
C30 C 0.2388(2) 0.5221(2) 0.15038(14) 0.0246(7) Uani 1 1 d . .
C31 C 0.2933(2) 0.5013(2) 0.19762(14) 0.0240(7) Uani 1 1 d . .
C32 C 0.2628(2) 0.5313(2) 0.24220(15) 0.0260(7) Uani 1 1 d . .
H32 H 0.2838 0.5223 0.2788 0.031 Uiso 1 1 calc R U
C33 C 0.1972(2) 0.5758(2) 0.22172(15) 0.0281(8) Uani 1 1 d . .
H33 H 0.1693 0.6060 0.2430 0.034 Uiso 1 1 calc R U
C34 C 0.1768(2) 0.5703(2) 0.16412(15) 0.0262(7) Uani 1 1 d . .
C35 C 0.5026(3) 0.3538(3) 0.2156(2) 0.0436(11) Uani 1 1 d . .
H35 H 0.4791 0.3139 0.2372 0.052 Uiso 1 1 calc R U
C36 C 0.4852(3) 0.3197(3) 0.1585(3) 0.0530(13) Uani 1 1 d . .
H36A H 0.4308 0.3222 0.1445 0.079 Uiso 1 1 calc R U
H36B H 0.5023 0.2620 0.1586 0.079 Uiso 1 1 calc R U
H36C H 0.5115 0.3533 0.1361 0.079 Uiso 1 1 calc R U
C37 C 0.5884(3) 0.3502(5) 0.2386(3) 0.0658(17) Uani 1 1 d . .
H37A H 0.5987 0.3719 0.2750 0.099 Uiso 1 1 calc R U
H37B H 0.6151 0.3839 0.2165 0.099 Uiso 1 1 calc R U
H37C H 0.6058 0.2925 0.2388 0.099 Uiso 1 1 calc R U
C38 C 0.5178(3) 0.5462(3) 0.2038(2) 0.0459(11) Uani 1 1 d . .
H38 H 0.5619 0.5545 0.2339 0.055 Uiso 1 1 calc R U
C39 C 0.5498(4) 0.5278(4) 0.1545(3) 0.0652(17) Uani 1 1 d . .
H39A H 0.5772 0.4750 0.1593 0.098 Uiso 1 1 calc R U
H39B H 0.5844 0.5724 0.1493 0.098 Uiso 1 1 calc R U
H39C H 0.5086 0.5242 0.1233 0.098 Uiso 1 1 calc R U
C40 C 0.4754(4) 0.6303(4) 0.1951(4) 0.073(2) Uani 1 1 d . .
H40A H 0.4546 0.6435 0.2265 0.110 Uiso 1 1 calc R U
H40B H 0.4344 0.6264 0.1637 0.110 Uiso 1 1 calc R U
H40C H 0.5105 0.6742 0.1895 0.110 Uiso 1 1 calc R U
C41 C 0.4501(3) 0.4729(4) 0.2969(2) 0.0484(12) Uani 1 1 d . .
H41 H 0.3979 0.4537 0.2977 0.058 Uiso 1 1 calc R U
C42 C 0.5008(5) 0.4182(7) 0.3375(3) 0.096(3) Uani 1 1 d . .
H42A H 0.4985 0.3609 0.3243 0.144 Uiso 1 1 calc R U
H42B H 0.4838 0.4200 0.3713 0.144 Uiso 1 1 calc R U
H42C H 0.5528 0.4384 0.3428 0.144 Uiso 1 1 calc R U
C43 C 0.4525(4) 0.5617(5) 0.3166(3) 0.075(2) Uani 1 1 d . .
H43A H 0.4195 0.5962 0.2902 0.112 Uiso 1 1 calc R U
H43B H 0.5042 0.5827 0.3220 0.112 Uiso 1 1 calc R U
H43C H 0.4351 0.5637 0.3504 0.112 Uiso 1 1 calc R U
C44 C 0.0946(3) 0.7323(3) 0.1722(2) 0.0457(11) Uani 1 1 d . .
H44 H 0.1364 0.7354 0.2043 0.055 Uiso 1 1 calc R U
C45 C 0.0272(4) 0.6991(4) 0.1920(3) 0.0594(15) Uani 1 1 d . .
H45A H 0.0370 0.6417 0.2041 0.089 Uiso 1 1 calc R U
H45B H -0.0173 0.7007 0.1630 0.089 Uiso 1 1 calc R U
H45C H 0.0182 0.7333 0.2217 0.089 Uiso 1 1 calc R U
C46 C 0.0795(4) 0.8234(4) 0.1531(3) 0.0639(16) Uani 1 1 d . .
H46A H 0.1234 0.8448 0.1405 0.096 Uiso 1 1 calc R U
H46B H 0.0705 0.8577 0.1828 0.096 Uiso 1 1 calc R U
H46C H 0.0352 0.8252 0.1240 0.096 Uiso 1 1 calc R U
C47 C 0.2144(3) 0.7110(3) 0.1018(2) 0.0426(10) Uani 1 1 d . .
H47 H 0.2403 0.6646 0.0867 0.051 Uiso 1 1 calc R U
C48 C 0.2709(3) 0.7425(4) 0.1497(3) 0.0551(13) Uani 1 1 d . .
H48A H 0.2804 0.6993 0.1771 0.083 Uiso 1 1 calc R U
H48B H 0.2507 0.7921 0.1640 0.083 Uiso 1 1 calc R U
H48C H 0.3182 0.7566 0.1388 0.083 Uiso 1 1 calc R U
C49 C 0.1980(4) 0.7780(4) 0.0574(3) 0.0584(14) Uani 1 1 d . .
H49A H 0.1618 0.7561 0.0268 0.088 Uiso 1 1 calc R U
H49B H 0.2449 0.7927 0.0462 0.088 Uiso 1 1 calc R U
H49C H 0.1769 0.8275 0.0711 0.088 Uiso 1 1 calc R U
C50 C 0.0541(3) 0.6325(3) 0.0641(2) 0.0427(10) Uani 1 1 d . .
H50 H 0.0170 0.5980 0.0786 0.051 Uiso 1 1 calc R U
C51 C 0.0854(4) 0.5769(4) 0.0258(2) 0.0620(15) Uani 1 1 d . .
H51A H 0.1131 0.5306 0.0455 0.093 Uiso 1 1 calc R U
H51B H 0.1195 0.6091 0.0085 0.093 Uiso 1 1 calc R U
H51C H 0.0438 0.5551 -0.0012 0.093 Uiso 1 1 calc R U
C52 C 0.0093(4) 0.7061(4) 0.0349(3) 0.0687(18) Uani 1 1 d . .
H52A H -0.0103 0.7404 0.0606 0.103 Uiso 1 1 calc R U
H52B H -0.0327 0.6850 0.0079 0.103 Uiso 1 1 calc R U
H52C H 0.0426 0.7397 0.0176 0.103 Uiso 1 1 calc R U
C53 C -0.0573(3) 0.3737(3) 0.1600(2) 0.0450(12) Uani 1 1 d . .
C54 C -0.0783(3) 0.3099(3) 0.1239(3) 0.0565(14) Uani 1 1 d . .
H54 H -0.0520 0.3016 0.0958 0.068 Uiso 1 1 calc R U
C55 C -0.1383(4) 0.2574(4) 0.1288(3) 0.071(2) Uani 1 1 d . .
H55 H -0.1516 0.2127 0.1046 0.085 Uiso 1 1 calc R U
C56 C -0.1779(4) 0.2702(4) 0.1683(3) 0.0686(18) Uani 1 1 d . .
H56 H -0.2188 0.2347 0.1710 0.082 Uiso 1 1 calc R U
C57 C -0.1592(4) 0.3326(5) 0.2030(3) 0.0678(17) Uani 1 1 d . .
H57 H -0.1879 0.3416 0.2296 0.081 Uiso 1 1 calc R U
C58 C -0.0980(4) 0.3849(4) 0.2006(3) 0.0592(14) Uani 1 1 d . .
H58 H -0.0842 0.4276 0.2263 0.071 Uiso 1 1 calc R U
C59 C 0.2439(3) 0.3977(3) -0.00368(15) 0.0316(8) Uani 1 1 d . .
C60 C 0.1853(3) 0.4411(3) -0.03478(19) 0.0407(10) Uani 1 1 d . .
H60 H 0.1353 0.4331 -0.0298 0.049 Uiso 1 1 calc R U
C61 C 0.1991(4) 0.4965(4) -0.0735(2) 0.0556(14) Uani 1 1 d . .
H61 H 0.1584 0.5253 -0.0952 0.067 Uiso 1 1 calc R U
C62 C 0.2710(4) 0.5092(4) -0.0801(2) 0.0576(15) Uani 1 1 d . .
H62 H 0.2806 0.5490 -0.1052 0.069 Uiso 1 1 calc R U
C63 C 0.3292(4) 0.4654(4) -0.0509(2) 0.0582(15) Uani 1 1 d . .
H63 H 0.3788 0.4726 -0.0569 0.070 Uiso 1 1 calc R U
C64 C 0.3159(3) 0.4098(3) -0.01208(19) 0.0430(10) Uani 1 1 d . .
H64 H 0.3568 0.3801 0.0087 0.052 Uiso 1 1 calc R U
Si1 Si 0.21999(6) 0.38925(8) 0.35575(4) 0.0328(2) Uani 1 1 d . .
Si2 Si 0.20674(6) 0.12691(6) 0.14797(5) 0.0308(2) Uani 1 1 d . .
Si3 Si 0.45915(6) 0.45916(7) 0.22444(5) 0.0326(2) Uani 1 1 d . .
Si4 Si 0.13060(6) 0.66213(7) 0.12315(4) 0.0310(2) Uani 1 1 d . .
Ti1 Ti 0.16280(4) 0.43906(4) 0.19951(3) 0.02302(15) Uani 1 1 d . .
Ti2 Ti 0.26565(4) 0.37039(4) 0.15279(3) 0.02280(15) Uani 1 1 d . .
Te1 Te 0.02074(2) 0.46580(2) 0.14776(2) 0.05720(14) Uani 1 1 d . .
Te2 Te 0.22283(2) 0.30969(2) 0.05343(2) 0.04295(11) Uani 1 1 d . .
C24 C 0.2949(3) 0.0736(3) 0.1336(2) 0.0475(12) Uani 1 1 d . .
H24 H 0.3343 0.0783 0.1670 0.057 Uiso 1 1 calc R U
C25 C 0.2825(4) -0.0192(4) 0.1229(5) 0.101(3) Uani 1 1 d . U
H25A H 0.2609 -0.0440 0.1514 0.152 Uiso 1 1 calc R U
H25B H 0.3308 -0.0458 0.1219 0.152 Uiso 1 1 calc R U
H25C H 0.2478 -0.0272 0.0887 0.152 Uiso 1 1 calc R U
C26 C 0.3285(4) 0.1116(5) 0.0899(3) 0.073(2) Uani 1 1 d . .
H26A H 0.3367 0.1711 0.0968 0.110 Uiso 1 1 calc R U
H26B H 0.2939 0.1038 0.0556 0.110 Uiso 1 1 calc R U
H26C H 0.3768 0.0847 0.0891 0.110 Uiso 1 1 calc R U

loop_
_atom_site_aniso_label
_atom_site_aniso_U_11
_atom_site_aniso_U_22
_atom_site_aniso_U_33
_atom_site_aniso_U_23
_atom_site_aniso_U_13
_atom_site_aniso_U_12
C1 0.0338(19) 0.0242(18) 0.0256(18) 0.0078(15) 0.0062(15) 0.0005(14)
C2 0.0323(18) 0.0294(19) 0.0280(19) 0.0083(16) 0.0094(15) 0.0022(15)
C3 0.0254(17) 0.0241(18) 0.0308(19) 0.0073(15) 0.0024(14) -0.0012(13)
C4 0.0272(17) 0.0233(17) 0.0213(16) 0.0088(14) 0.0007(13) 0.0007(14)
C5 0.0283(17) 0.0251(17) 0.0162(16) 0.0104(14) 0.0009(13) 0.0003(14)
C6 0.0286(17) 0.0243(18) 0.0204(17) 0.0060(14) -0.0004(14) 0.0005(14)
C7 0.0300(17) 0.0218(17) 0.0259(18) 0.0078(14) 0.0031(14) 0.0017(14)
C8 0.0317(18) 0.0181(16) 0.0241(17) 0.0066(14) 0.0027(14) 0.0002(13)
C9 0.049(3) 0.067(3) 0.031(2) -0.003(2) 0.015(2) 0.006(2)
C10 0.074(4) 0.108(6) 0.039(3) -0.010(3) 0.027(3) 0.008(4)
C11 0.061(3) 0.067(4) 0.063(4) -0.010(3) 0.017(3) 0.022(3)
C12 0.049(3) 0.054(3) 0.026(2) -0.0011(19) 0.0030(19) -0.007(2)
C13 0.082(4) 0.086(5) 0.033(3) 0.003(3) -0.010(3) -0.014(4)
C14 0.093(4) 0.051(3) 0.040(3) -0.011(2) 0.014(3) -0.005(3)
C15 0.059(3) 0.048(3) 0.028(2) 0.014(2) 0.007(2) 0.007(2)
C16 0.074(4) 0.066(4) 0.043(3) 0.023(3) 0.016(3) 0.029(3)
C17 0.093(5) 0.044(3) 0.053(3) 0.020(3) 0.007(3) -0.009(3)
C18 0.063(3) 0.030(2) 0.047(3) 0.016(2) -0.001(2) -0.007(2)
C19 0.079(4) 0.045(3) 0.054(3) 0.014(3) 0.019(3) -0.014(3)
C20 0.080(4) 0.077(5) 0.052(4) 0.029(3) -0.007(3) -0.015(4)
C21 0.042(2) 0.028(2) 0.030(2) 0.0018(16) 0.0026(17) -0.0075(17)
C22 0.051(3) 0.036(3) 0.050(3) -0.004(2) 0.003(2) -0.012(2)
C23 0.047(2) 0.042(3) 0.043(3) 0.000(2) -0.005(2) -0.002(2)
C27 0.0297(18) 0.0289(19) 0.0209(18) 0.0039(14) 0.0027(14) -0.0034(14)
C28 0.0372(19) 0.0251(18) 0.0273(19) 0.0001(15) 0.0108(16) -0.0053(15)
C29 0.044(2) 0.0183(17) 0.0191(17) 0.0029(13) 0.0044(15) -0.0037(15)
C30 0.0334(18) 0.0199(16) 0.0179(16) 0.0055(13) -0.0007(14) 0.0008(14)
C31 0.0309(17) 0.0214(17) 0.0168(16) 0.0044(13) -0.0020(14) -0.0037(14)
C32 0.0321(18) 0.0254(18) 0.0191(17) 0.0009(14) 0.0019(14) -0.0028(14)
C33 0.0361(19) 0.0233(17) 0.0225(18) 0.0020(14) 0.0007(15) -0.0016(15)
C34 0.0343(18) 0.0213(17) 0.0207(17) -0.0021(14) 0.0001(14) -0.0008(14)
C35 0.033(2) 0.042(2) 0.056(3) 0.009(2) 0.010(2) 0.0044(18)
C36 0.053(3) 0.043(3) 0.066(4) -0.006(2) 0.017(3) 0.006(2)
C37 0.039(3) 0.069(4) 0.085(5) 0.014(4) 0.004(3) 0.016(3)
C38 0.038(2) 0.043(3) 0.058(3) -0.004(2) 0.013(2) -0.0156(19)
C39 0.071(4) 0.062(4) 0.071(4) 0.010(3) 0.034(3) -0.019(3)
C40 0.080(4) 0.041(3) 0.102(6) 0.006(3) 0.028(4) -0.011(3)
C41 0.033(2) 0.072(4) 0.036(2) -0.008(2) -0.0030(19) -0.011(2)
C42 0.071(4) 0.169(10) 0.040(3) 0.006(5) -0.009(3) 0.033(5)
C43 0.080(4) 0.085(5) 0.062(4) -0.033(4) 0.019(3) -0.036(4)
C44 0.053(3) 0.030(2) 0.054(3) 0.004(2) 0.011(2) 0.0108(19)
C45 0.065(3) 0.045(3) 0.074(4) 0.005(3) 0.028(3) 0.011(3)
C46 0.088(4) 0.036(3) 0.069(4) 0.004(3) 0.019(3) 0.023(3)
C47 0.046(2) 0.035(2) 0.048(3) 0.015(2) 0.012(2) -0.0040(19)
C48 0.055(3) 0.045(3) 0.062(3) 0.009(3) 0.004(3) -0.015(2)
C49 0.072(4) 0.043(3) 0.061(3) 0.020(3) 0.014(3) -0.006(3)
C50 0.046(2) 0.039(2) 0.036(2) 0.0129(19) -0.0087(19) -0.0011(19)
C51 0.070(4) 0.063(4) 0.044(3) -0.013(3) -0.009(3) -0.015(3)
C52 0.060(3) 0.057(4) 0.075(4) 0.031(3) -0.017(3) 0.000(3)
C53 0.035(2) 0.026(2) 0.065(3) 0.015(2) -0.012(2) -0.0057(17)
C54 0.043(3) 0.041(3) 0.080(4) 0.000(3) -0.001(3) 0.003(2)
C55 0.051(3) 0.051(3) 0.098(5) -0.014(3) -0.015(3) -0.014(3)
C56 0.048(3) 0.059(4) 0.092(5) 0.020(4) -0.002(3) -0.011(3)
C57 0.065(4) 0.065(4) 0.073(4) 0.026(3) 0.012(3) 0.003(3)
C58 0.066(3) 0.044(3) 0.061(4) 0.009(3) -0.002(3) -0.006(3)
C59 0.051(2) 0.0280(19) 0.0156(16) -0.0042(14) 0.0057(16) -0.0054(17)
C60 0.052(3) 0.040(2) 0.030(2) -0.0007(18) 0.0062(19) 0.005(2)
C61 0.078(4) 0.043(3) 0.041(3) 0.007(2) 0.001(3) 0.016(3)
C62 0.097(5) 0.046(3) 0.030(2) 0.009(2) 0.012(3) -0.011(3)
C63 0.067(3) 0.071(4) 0.042(3) -0.004(3) 0.023(3) -0.020(3)
C64 0.050(3) 0.047(3) 0.031(2) 0.000(2) 0.0051(19) -0.001(2)
Si1 0.0383(5) 0.0395(6) 0.0208(5) 0.0044(4) 0.0066(4) 0.0026(5)
Si2 0.0352(5) 0.0202(5) 0.0350(6) 0.0023(4) 0.0025(4) -0.0021(4)
Si3 0.0266(5) 0.0354(6) 0.0348(6) 0.0024(5) 0.0042(4) -0.0043(4)
Si4 0.0393(5) 0.0206(5) 0.0294(5) 0.0058(4) -0.0018(4) 0.0021(4)
Ti1 0.0270(3) 0.0206(3) 0.0195(3) 0.0045(2) 0.0001(2) -0.0002(2)
Ti2 0.0295(3) 0.0192(3) 0.0187(3) 0.0039(2) 0.0026(2) -0.0020(2)
Te1 0.03814(17) 0.04063(19) 0.0785(3) 0.02861(16) -0.02197(16) -0.00793(12)
Te2 0.0718(2) 0.03086(16) 0.02416(15) 0.00050(10) 0.00481(13) -0.01744(13)
C24 0.045(2) 0.034(2) 0.059(3) -0.009(2) 0.000(2) 0.0076(19)
C25 0.057(4) 0.040(3) 0.199(10) -0.041(5) 0.009(5) 0.010(3)
C26 0.081(4) 0.086(5) 0.059(4) -0.001(3) 0.027(3) 0.038(4)

loop_
_atom_type_symbol
_atom_type_description
_atom_type_scat_dispersion_real
_atom_type_scat_dispersion_imag
_atom_type_scat_source
C C 0.0181 0.0091 'International Tables Vol C Tables 4.2.6.8 and 6.1.1.4'
H H 0.0000 0.0000 'International Tables Vol C Tables 4.2.6.8 and 6.1.1.4'
Si Si 0.2541 0.3302 'International Tables Vol C Tables 4.2.6.8 and 6.1.1.4'
Ti Ti 0.2191 1.8069 'International Tables Vol C Tables 4.2.6.8 and 6.1.1.4'
Te Te -0.1759 6.3531 'International Tables Vol C Tables 4.2.6.8 and 6.1.1.4'

loop_
_geom_angle_atom_site_label_1
_geom_angle_atom_site_label_2
_geom_angle_atom_site_label_3
_geom_angle
C2 C1 C5 102.5(3)
C2 C1 Si1 118.1(3)
C5 C1 Si1 131.1(3)
C2 C1 Ti1 71.7(2)
C5 C1 Ti1 74.2(2)
Si1 C1 Ti1 141.7(2)
C3 C2 C1 113.1(3)
C3 C2 Ti1 74.3(2)
C1 C2 Ti1 72.5(2)
C3 C2 H2 123.5
C1 C2 H2 123.5
Ti1 C2 H2 121.2
C2 C3 C4 106.4(3)
C2 C3 Ti1 71.1(2)
C4 C3 Ti1 76.6(2)
C2 C3 H3 126.8
C4 C3 H3 126.8
Ti1 C3 H3 117.6
C5 C4 C3 107.2(3)
C5 C4 C8 110.9(3)
C3 C4 C8 141.1(4)
C5 C4 Ti2 79.9(2)
C3 C4 Ti2 127.4(2)
C8 C4 Ti2 68.2(2)
C5 C4 Ti1 70.1(2)
C3 C4 Ti1 68.8(2)
C8 C4 Ti1 132.5(2)
Ti2 C4 Ti1 65.25(9)
C4 C5 C6 106.5(3)
C4 C5 C1 110.5(3)
C6 C5 C1 142.5(4)
C4 C5 Ti1 76.0(2)
C6 C5 Ti1 126.3(2)
C1 C5 Ti1 69.9(2)
C4 C5 Ti2 67.44(19)
C6 C5 Ti2 68.06(19)
C1 C5 Ti2 132.8(2)
Ti1 C5 Ti2 63.88(8)
C7 C6 C5 107.3(3)
C7 C6 Ti2 68.8(2)
C5 C6 Ti2 79.0(2)
C7 C6 H6 126.3
C5 C6 H6 126.3
Ti2 C6 H6 117.8
C6 C7 C8 112.0(3)
C6 C7 Ti2 77.4(2)
C8 C7 Ti2 71.4(2)
C6 C7 H7 124.0
C8 C7 H7 124.0
Ti2 C7 H7 118.7
C7 C8 C4 102.9(3)
C7 C8 Si2 117.9(3)
C4 C8 Si2 126.0(3)
C7 C8 Ti2 72.6(2)
C4 C8 Ti2 76.3(2)
Si2 C8 Ti2 146.6(2)
C10 C9 C11 109.6(5)
C10 C9 Si1 113.2(4)
C11 C9 Si1 115.9(4)
C10 C9 H9 105.8
C11 C9 H9 105.8
Si1 C9 H9 105.8
C9 C10 H10A 109.5
C9 C10 H10B 109.5
H10A C10 H10B 109.5
C9 C10 H10C 109.5
H10A C10 H10C 109.5
H10B C10 H10C 109.5
C9 C11 H11A 109.5
C9 C11 H11B 109.5
H11A C11 H11B 109.5
C9 C11 H11C 109.5
H11A C11 H11C 109.5
H11B C11 H11C 109.5
C14 C12 C13 108.9(5)
C14 C12 Si1 114.0(4)
C13 C12 Si1 113.9(4)
C14 C12 H12 106.5
C13 C12 H12 106.5
Si1 C12 H12 106.5
C12 C13 H13A 109.5
C12 C13 H13B 109.5
H13A C13 H13B 109.5
C12 C13 H13C 109.5
H13A C13 H13C 109.5
H13B C13 H13C 109.5
C12 C14 H14A 109.5
C12 C14 H14B 109.5
H14A C14 H14B 109.5
C12 C14 H14C 109.5
H14A C14 H14C 109.5
H14B C14 H14C 109.5
C17 C15 C16 109.8(6)
C17 C15 Si1 111.7(4)
C16 C15 Si1 113.5(4)
C17 C15 H15 107.1
C16 C15 H15 107.1
Si1 C15 H15 107.1
C15 C16 H16A 109.5
C15 C16 H16B 109.5
H16A C16 H16B 109.5
C15 C16 H16C 109.5
H16A C16 H16C 109.5
H16B C16 H16C 109.5
C15 C17 H17A 109.5
C15 C17 H17B 109.5
H17A C17 H17B 109.5
C15 C17 H17C 109.5
H17A C17 H17C 109.5
H17B C17 H17C 109.5
C20 C18 C19 109.3(6)
C20 C18 Si2 112.1(4)
C19 C18 Si2 115.4(4)
C20 C18 H18 106.5
C19 C18 H18 106.5
Si2 C18 H18 106.5
C18 C19 H19A 109.5
C18 C19 H19B 109.5
H19A C19 H19B 109.5
C18 C19 H19C 109.5
H19A C19 H19C 109.5
H19B C19 H19C 109.5
C18 C20 H20A 109.5
C18 C20 H20B 109.5
H20A C20 H20B 109.5
C18 C20 H20C 109.5
H20A C20 H20C 109.5
H20B C20 H20C 109.5
C23 C21 C22 109.2(4)
C23 C21 Si2 114.2(3)
C22 C21 Si2 113.6(3)
C23 C21 H21 106.4
C22 C21 H21 106.4
Si2 C21 H21 106.4
C21 C22 H22A 109.5
C21 C22 H22B 109.5
H22A C22 H22B 109.5
C21 C22 H22C 109.5
H22A C22 H22C 109.5
H22B C22 H22C 109.5
C21 C23 H23A 109.5
C21 C23 H23B 109.5
H23A C23 H23B 109.5
C21 C23 H23C 109.5
H23A C23 H23C 109.5
H23B C23 H23C 109.5
C28 C27 C31 103.4(3)
C28 C27 Si3 123.5(3)
C31 C27 Si3 129.1(3)
C28 C27 Ti2 73.0(2)
C31 C27 Ti2 74.8(2)
Si3 C27 Ti2 133.8(2)
C29 C28 C27 112.2(3)
C29 C28 Ti2 74.7(2)
C27 C28 Ti2 71.3(2)
C29 C28 H28 123.9
C27 C28 H28 123.9
Ti2 C28 H28 121.5
C28 C29 C30 107.3(3)
C28 C29 Ti2 71.2(2)
C30 C29 Ti2 76.3(2)
C28 C29 H29 126.4
C30 C29 H29 126.4
Ti2 C29 H29 118.2
C29 C30 C31 106.8(3)
C29 C30 C34 141.8(3)
C31 C30 C34 110.4(3)
C29 C30 Ti1 128.9(3)
C31 C30 Ti1 78.5(2)
C34 C30 Ti1 68.1(2)
C29 C30 Ti2 69.6(2)
C31 C30 Ti2 69.7(2)
C34 C30 Ti2 132.0(3)
Ti1 C30 Ti2 65.03(9)
C30 C31 C32 106.3(3)
C30 C31 C27 110.0(3)
C32 C31 C27 143.2(3)
C30 C31 Ti2 76.2(2)
C32 C31 Ti2 126.4(2)
C27 C31 Ti2 69.5(2)
C30 C31 Ti1 68.4(2)
C32 C31 Ti1 67.5(2)
C27 C31 Ti1 132.7(3)
Ti2 C31 Ti1 64.23(9)
C33 C32 C31 107.8(3)
C33 C32 Ti1 69.1(2)
C31 C32 Ti1 79.0(2)
C33 C32 H32 126.1
C31 C32 H32 126.1
Ti1 C32 H32 117.7
C32 C33 C34 111.9(3)
C32 C33 Ti1 76.8(2)
C34 C33 Ti1 72.1(2)
C32 C33 H33 124.0
C34 C33 H33 124.0
Ti1 C33 H33 118.6
C33 C34 C30 103.1(3)
C33 C34 Si4 120.4(3)
C30 C34 Si4 123.4(3)
C33 C34 Ti1 71.6(2)
C30 C34 Ti1 76.3(2)
Si4 C34 Ti1 147.8(2)
C36 C35 C37 110.3(5)
C36 C35 Si3 115.0(4)
C37 C35 Si3 113.3(4)
C36 C35 H35 105.8
C37 C35 H35 105.8
Si3 C35 H35 105.8
C35 C36 H36A 109.5
C35 C36 H36B 109.5
H36A C36 H36B 109.5
C35 C36 H36C 109.5
H36A C36 H36C 109.5
H36B C36 H36C 109.5
C35 C37 H37A 109.5
C35 C37 H37B 109.5
H37A C37 H37B 109.5
C35 C37 H37C 109.5
H37A C37 H37C 109.5
H37B C37 H37C 109.5
C39 C38 C40 108.2(6)
C39 C38 Si3 114.7(4)
C40 C38 Si3 113.3(4)
C39 C38 H38 106.7
C40 C38 H38 106.7
Si3 C38 H38 106.7
C38 C39 H39A 109.5
C38 C39 H39B 109.5
H39A C39 H39B 109.5
C38 C39 H39C 109.5
H39A C39 H39C 109.5
H39B C39 H39C 109.5
C38 C40 H40A 109.5
C38 C40 H40B 109.5
H40A C40 H40B 109.5
C38 C40 H40C 109.5
H40A C40 H40C 109.5
H40B C40 H40C 109.5
C43 C41 C42 110.4(6)
C43 C41 Si3 115.5(5)
C42 C41 Si3 116.0(5)
C43 C41 H41 104.5
C42 C41 H41 104.5
Si3 C41 H41 104.5
C41 C42 H42A 109.5
C41 C42 H42B 109.5
H42A C42 H42B 109.5
C41 C42 H42C 109.5
H42A C42 H42C 109.5
H42B C42 H42C 109.5
C41 C43 H43A 109.5
C41 C43 H43B 109.5
H43A C43 H43B 109.5
C41 C43 H43C 109.5
H43A C43 H43C 109.5
H43B C43 H43C 109.5
C45 C44 C46 109.7(5)
C45 C44 Si4 114.8(4)
C46 C44 Si4 114.5(4)
C45 C44 H44 105.6
C46 C44 H44 105.6
Si4 C44 H44 105.6
C44 C45 H45A 109.5
C44 C45 H45B 109.5
H45A C45 H45B 109.5
C44 C45 H45C 109.5
H45A C45 H45C 109.5
H45B C45 H45C 109.5
C44 C46 H46A 109.5
C44 C46 H46B 109.5
H46A C46 H46B 109.5
C44 C46 H46C 109.5
H46A C46 H46C 109.5
H46B C46 H46C 109.5
C48 C47 C49 110.9(4)
C48 C47 Si4 110.8(4)
C49 C47 Si4 117.1(4)
C48 C47 H47 105.7
C49 C47 H47 105.7
Si4 C47 H47 105.7
C47 C48 H48A 109.5
C47 C48 H48B 109.5
H48A C48 H48B 109.5
C47 C48 H48C 109.5
H48A C48 H48C 109.5
H48B C48 H48C 109.5
C47 C49 H49A 109.5
C47 C49 H49B 109.5
H49A C49 H49B 109.5
C47 C49 H49C 109.5
H49A C49 H49C 109.5
H49B C49 H49C 109.5
C51 C50 C52 111.5(5)
C51 C50 Si4 110.8(4)
C52 C50 Si4 115.0(4)
C51 C50 H50 106.3
C52 C50 H50 106.3
Si4 C50 H50 106.3
C50 C51 H51A 109.5
C50 C51 H51B 109.5
H51A C51 H51B 109.5
C50 C51 H51C 109.5
H51A C51 H51C 109.5
H51B C51 H51C 109.5
C50 C52 H52A 109.5
C50 C52 H52B 109.5
H52A C52 H52B 109.5
C50 C52 H52C 109.5
H52A C52 H52C 109.5
H52B C52 H52C 109.5
C54 C53 C58 118.5(5)
C54 C53 Te1 121.6(5)
C58 C53 Te1 119.1(4)
C53 C54 C55 120.0(7)
C53 C54 H54 120.0
C55 C54 H54 120.0
C56 C55 C54 120.5(7)
C56 C55 H55 119.8
C54 C55 H55 119.8
C57 C56 C55 120.3(6)
C57 C56 H56 119.9
C55 C56 H56 119.9
C56 C57 C58 121.1(7)
C56 C57 H57 119.4
C58 C57 H57 119.4
C57 C58 C53 119.5(6)
C57 C58 H58 120.2
C53 C58 H58 120.2
C64 C59 C60 118.6(4)
C64 C59 Te2 120.7(3)
C60 C59 Te2 120.6(3)
C59 C60 C61 120.5(5)
C59 C60 H60 119.7
C61 C60 H60 119.7
C62 C61 C60 119.8(5)
C62 C61 H61 120.1
C60 C61 H61 120.1
C63 C62 C61 120.5(5)
C63 C62 H62 119.7
C61 C62 H62 119.7
C62 C63 C64 119.9(5)
C62 C63 H63 120.0
C64 C63 H63 120.0
C59 C64 C63 120.5(5)
C59 C64 H64 119.7
C63 C64 H64 119.7
C9 Si1 C1 106.1(2)
C9 Si1 C15 107.3(2)
C1 Si1 C15 104.7(2)
C9 Si1 C12 113.1(3)
C1 Si1 C12 116.93(19)
C15 Si1 C12 108.1(2)
C21 Si2 C8 115.09(18)
C21 Si2 C18 110.9(2)
C8 Si2 C18 105.9(2)
C21 Si2 C24 111.2(2)
C8 Si2 C24 108.3(2)
C18 Si2 C24 104.9(3)
C27 Si3 C38 108.3(2)
C27 Si3 C35 111.1(2)
C38 Si3 C35 110.8(2)
C27 Si3 C41 106.25(19)
C38 Si3 C41 110.4(2)
C35 Si3 C41 109.8(3)
C47 Si4 C50 112.0(2)
C47 Si4 C44 110.4(2)
C50 Si4 C44 112.6(2)
C47 Si4 C34 101.2(2)
C50 Si4 C34 114.40(19)
C44 Si4 C34 105.5(2)
C33 Ti1 C34 36.27(13)
C33 Ti1 C2 123.46(15)
C34 Ti1 C2 153.79(14)
C33 Ti1 C1 102.98(14)
C34 Ti1 C1 138.65(14)
C2 Ti1 C1 35.81(14)
C33 Ti1 C3 157.86(14)
C34 Ti1 C3 160.23(14)
C2 Ti1 C3 34.57(15)
C1 Ti1 C3 60.23(14)
C33 Ti1 C5 118.07(14)
C34 Ti1 C5 139.09(13)
C2 Ti1 C5 57.11(13)
C1 Ti1 C5 35.94(13)
C3 Ti1 C5 57.88(13)
C33 Ti1 C32 34.07(14)
C34 Ti1 C32 59.39(13)
C2 Ti1 C32 114.51(14)
C1 Ti1 C32 81.61(13)
C3 Ti1 C32 140.36(13)
C5 Ti1 C32 85.32(13)
C33 Ti1 C30 57.14(13)
C34 Ti1 C30 35.62(13)
C2 Ti1 C30 165.40(14)
C1 Ti1 C30 130.59(13)
C3 Ti1 C30 144.37(14)
C5 Ti1 C30 108.82(12)
C32 Ti1 C30 56.64(12)
C33 Ti1 C4 150.98(13)
C34 Ti1 C4 149.76(13)
C2 Ti1 C4 56.40(13)
C1 Ti1 C4 58.97(13)
C3 Ti1 C4 34.56(12)
C5 Ti1 C4 33.96(13)
C32 Ti1 C4 116.98(13)
C30 Ti1 C4 115.01(12)
C33 Ti1 C31 55.62(13)
C34 Ti1 C31 57.86(12)
C2 Ti1 C31 132.95(13)
C1 Ti1 C31 97.45(13)
C3 Ti1 C31 135.75(13)
C5 Ti1 C31 81.36(12)
C32 Ti1 C31 33.50(12)
C30 Ti1 C31 33.16(11)
C4 Ti1 C31 101.50(12)
C33 Ti1 Ti2 109.08(10)
C34 Ti1 Ti2 93.45(10)
C2 Ti1 Ti2 112.06(10)
C1 Ti1 Ti2 97.25(10)
C3 Ti1 Ti2 88.44(10)
C5 Ti1 Ti2 61.75(9)
C32 Ti1 Ti2 85.99(9)
C30 Ti1 Ti2 58.32(9)
C4 Ti1 Ti2 56.70(9)
C31 Ti1 Ti2 54.73(9)
C33 Ti1 Te1 98.75(10)
C34 Ti1 Te1 80.29(10)
C2 Ti1 Te1 90.46(10)
C1 Ti1 Te1 124.62(10)
C3 Ti1 Te1 82.09(9)
C5 Ti1 Te1 139.97(9)
C32 Ti1 Te1 132.81(10)
C30 Ti1 Te1 103.98(9)
C4 Ti1 Te1 110.21(9)
C31 Ti1 Te1 136.10(8)
Ti2 Ti1 Te1 122.36(3)
C8 Ti2 C27 137.98(14)
C8 Ti2 C7 35.95(13)
C27 Ti2 C7 102.72(14)
C8 Ti2 C28 154.29(14)
C27 Ti2 C28 35.74(13)
C7 Ti2 C28 123.68(14)
C8 Ti2 C29 161.84(14)
C27 Ti2 C29 59.54(13)
C7 Ti2 C29 157.71(14)
C28 Ti2 C29 34.08(15)
C8 Ti2 C31 137.90(13)
C27 Ti2 C31 35.72(13)
C7 Ti2 C31 117.17(13)
C28 Ti2 C31 56.98(13)
C29 Ti2 C31 57.43(12)
C8 Ti2 C4 35.50(13)
C27 Ti2 C4 129.41(13)
C7 Ti2 C4 56.56(13)
C28 Ti2 C4 164.16(14)
C29 Ti2 C4 144.52(13)
C31 Ti2 C4 107.79(13)
C8 Ti2 C6 58.92(13)
C27 Ti2 C6 81.22(13)
C7 Ti2 C6 33.78(13)
C28 Ti2 C6 114.17(14)
C29 Ti2 C6 139.20(13)
C31 Ti2 C6 84.60(12)
C4 Ti2 C6 55.98(12)
C8 Ti2 C30 149.44(13)
C27 Ti2 C30 58.76(13)
C7 Ti2 C30 150.20(13)
C28 Ti2 C30 56.10(13)
C29 Ti2 C30 34.14(13)
C31 Ti2 C30 34.13(12)
C4 Ti2 C30 114.70(13)
C6 Ti2 C30 116.47(12)
C8 Ti2 C5 57.26(13)
C27 Ti2 C5 96.77(13)
C7 Ti2 C5 54.83(13)
C28 Ti2 C5 132.21(13)
C29 Ti2 C5 135.06(13)
C31 Ti2 C5 80.77(12)
C4 Ti2 C5 32.67(12)
C6 Ti2 C5 32.98(12)
C30 Ti2 C5 101.38(12)
C8 Ti2 Ti1 93.12(10)
C27 Ti2 Ti1 96.29(10)
C7 Ti2 Ti1 108.06(10)
C28 Ti2 Ti1 111.50(10)
C29 Ti2 Ti1 88.43(10)
C31 Ti2 Ti1 61.04(9)
C4 Ti2 Ti1 58.05(9)
C6 Ti2 Ti1 85.00(9)
C30 Ti2 Ti1 56.66(9)
C5 Ti2 Ti1 54.38(8)
C8 Ti2 Te2 80.94(10)
C27 Ti2 Te2 127.55(10)
C7 Ti2 Te2 101.40(10)
C28 Ti2 Te2 92.82(10)
C29 Ti2 Te2 82.50(9)
C31 Ti2 Te2 139.72(9)
C4 Ti2 Te2 102.72(9)
C6 Ti2 Te2 135.03(9)
C30 Ti2 Te2 108.40(9)
C5 Ti2 Te2 134.86(9)
Ti1 Ti2 Te2 119.01(3)
C53 Te1 Ti1 114.68(12)
C59 Te2 Ti2 110.61(10)
C26 C24 C25 109.4(6)
C26 C24 Si2 116.1(4)
C25 C24 Si2 112.0(4)
C26 C24 H24 106.2
C25 C24 H24 106.2
Si2 C24 H24 106.2
C24 C25 H25A 109.5
C24 C25 H25B 109.5
H25A C25 H25B 109.5
C24 C25 H25C 109.5
H25A C25 H25C 109.5
H25B C25 H25C 109.5
C24 C26 H26A 109.5
C24 C26 H26B 109.5
H26A C26 H26B 109.5
C24 C26 H26C 109.5
H26A C26 H26C 109.5
H26B C26 H26C 109.5

loop_
_geom_bond_atom_site_label_1
_geom_bond_atom_site_label_2
_geom_bond_distance
C1 C2 1.438(6)
C1 C5 1.465(5)
C1 Si1 1.899(4)
C1 Ti1 2.344(4)
C2 C3 1.400(6)
C2 Ti1 2.334(4)
C2 H2 0.9500
C3 C4 1.445(5)
C3 Ti1 2.376(4)
C3 H3 0.9500
C4 C5 1.427(5)
C4 C8 1.460(5)
C4 Ti2 2.442(4)
C4 Ti1 2.479(4)
C5 C6 1.444(5)
C5 Ti1 2.402(4)
C5 Ti2 2.603(3)
C6 C7 1.402(6)
C6 Ti2 2.460(4)
C6 H6 0.9500
C7 C8 1.446(5)
C7 Ti2 2.350(4)
C7 H7 0.9500
C8 Si2 1.901(4)
C8 Ti2 2.334(4)
C9 C10 1.545(7)
C9 C11 1.551(9)
C9 Si1 1.887(5)
C9 H9 1.0000
C10 H10A 0.9800
C10 H10B 0.9800
C10 H10C 0.9800
C11 H11A 0.9800
C11 H11B 0.9800
C11 H11C 0.9800
C12 C14 1.533(8)
C12 C13 1.536(7)
C12 Si1 1.903(5)
C12 H12 1.0000
C13 H13A 0.9800
C13 H13B 0.9800
C13 H13C 0.9800
C14 H14A 0.9800
C14 H14B 0.9800
C14 H14C 0.9800
C15 C17 1.523(9)
C15 C16 1.532(8)
C15 Si1 1.900(5)
C15 H15 1.0000
C16 H16A 0.9800
C16 H16B 0.9800
C16 H16C 0.9800
C17 H17A 0.9800
C17 H17B 0.9800
C17 H17C 0.9800
C18 C20 1.532(8)
C18 C19 1.540(9)
C18 Si2 1.914(5)
C18 H18 1.0000
C19 H19A 0.9800
C19 H19B 0.9800
C19 H19C 0.9800
C20 H20A 0.9800
C20 H20B 0.9800
C20 H20C 0.9800
C21 C23 1.519(7)
C21 C22 1.538(6)
C21 Si2 1.888(5)
C21 H21 1.0000
C22 H22A 0.9800
C22 H22B 0.9800
C22 H22C 0.9800
C23 H23A 0.9800
C23 H23B 0.9800
C23 H23C 0.9800
C27 C28 1.440(5)
C27 C31 1.456(6)
C27 Si3 1.884(4)
C27 Ti2 2.336(4)
C28 C29 1.396(6)
C28 Ti2 2.358(4)
C28 H28 0.9500
C29 C30 1.439(5)
C29 Ti2 2.403(4)
C29 H29 0.9500
C30 C31 1.439(5)
C30 C34 1.465(5)
C30 Ti1 2.445(4)
C30 Ti2 2.490(4)
C31 C32 1.449(5)
C31 Ti2 2.405(4)
C31 Ti1 2.578(4)
C32 C33 1.396(6)
C32 Ti1 2.426(4)
C32 H32 0.9500
C33 C34 1.451(5)
C33 Ti1 2.328(4)
C33 H33 0.9500
C34 Si4 1.907(4)
C34 Ti1 2.334(4)
C35 C36 1.533(8)
C35 C37 1.549(7)
C35 Si3 1.904(5)
C35 H35 1.0000
C36 H36A 0.9800
C36 H36B 0.9800
C36 H36C 0.9800
C37 H37A 0.9800
C37 H37B 0.9800
C37 H37C 0.9800
C38 C39 1.521(8)
C38 C40 1.552(9)
C38 Si3 1.899(5)
C38 H38 1.0000
C39 H39A 0.9800
C39 H39B 0.9800
C39 H39C 0.9800
C40 H40A 0.9800
C40 H40B 0.9800
C40 H40C 0.9800
C41 C43 1.513(9)
C41 C42 1.521(10)
C41 Si3 1.912(5)
C41 H41 1.0000
C42 H42A 0.9800
C42 H42B 0.9800
C42 H42C 0.9800
C43 H43A 0.9800
C43 H43B 0.9800
C43 H43C 0.9800
C44 C45 1.512(8)
C44 C46 1.553(7)
C44 Si4 1.903(5)
C44 H44 1.0000
C45 H45A 0.9800
C45 H45B 0.9800
C45 H45C 0.9800
C46 H46A 0.9800
C46 H46B 0.9800
C46 H46C 0.9800
C47 C48 1.518(8)
C47 C49 1.554(7)
C47 Si4 1.887(5)
C47 H47 1.0000
C48 H48A 0.9800
C48 H48B 0.9800
C48 H48C 0.9800
C49 H49A 0.9800
C49 H49B 0.9800
C49 H49C 0.9800
C50 C51 1.522(9)
C50 C52 1.542(7)
C50 Si4 1.895(5)
C50 H50 1.0000
C51 H51A 0.9800
C51 H51B 0.9800
C51 H51C 0.9800
C52 H52A 0.9800
C52 H52B 0.9800
C52 H52C 0.9800
C53 C54 1.383(9)
C53 C58 1.406(9)
C53 Te1 2.116(4)
C54 C55 1.404(9)
C54 H54 0.9500
C55 C56 1.369(12)
C55 H55 0.9500
C56 C57 1.339(12)
C56 H56 0.9500
C57 C58 1.404(9)
C57 H57 0.9500
C58 H58 0.9500
C59 C64 1.378(7)
C59 C60 1.381(7)
C59 Te2 2.128(4)
C60 C61 1.394(8)
C60 H60 0.9500
C61 C62 1.364(10)
C61 H61 0.9500
C62 C63 1.359(10)
C62 H62 0.9500
C63 C64 1.396(8)
C63 H63 0.9500
C64 H64 0.9500
Si2 C24 1.915(5)
Ti1 Ti2 2.6530(9)
Ti1 Te1 2.6809(7)
Ti2 Te2 2.6922(7)
C24 C26 1.508(9)
C24 C25 1.527(8)
C24 H24 1.0000
C25 H25A 0.9800
C25 H25B 0.9800
C25 H25C 0.9800
C26 H26A 0.9800
C26 H26B 0.9800
C26 H26C 0.9800

loop_
_geom_torsion_atom_site_label_1
_geom_torsion_atom_site_label_2
_geom_torsion_atom_site_label_3
_geom_torsion_atom_site_label_4
_geom_torsion
C5 C1 C2 C3 -4.7(4)
Si1 C1 C2 C3 -156.7(3)
Ti1 C1 C2 C3 63.7(3)
C5 C1 C2 Ti1 -68.5(2)
Si1 C1 C2 Ti1 139.6(3)
C1 C2 C3 C4 6.5(4)
Ti1 C2 C3 C4 69.2(3)
C1 C2 C3 Ti1 -62.6(3)
C2 C3 C4 C5 -5.5(4)
Ti1 C3 C4 C5 59.8(2)
C2 C3 C4 C8 162.3(4)
Ti1 C3 C4 C8 -132.3(5)
C2 C3 C4 Ti2 -95.8(4)
Ti1 C3 C4 Ti2 -30.5(3)
C2 C3 C4 Ti1 -65.3(3)
C3 C4 C5 C6 176.8(3)
C8 C4 C5 C6 4.9(4)
Ti2 C4 C5 C6 -57.0(2)
Ti1 C4 C5 C6 -124.2(3)
C3 C4 C5 C1 2.8(4)
C8 C4 C5 C1 -169.1(3)
Ti2 C4 C5 C1 129.0(3)
Ti1 C4 C5 C1 61.8(2)
C3 C4 C5 Ti1 -59.1(2)
C8 C4 C5 Ti1 129.1(3)
Ti2 C4 C5 Ti1 67.19(8)
C3 C4 C5 Ti2 -126.2(3)
C8 C4 C5 Ti2 61.9(2)
Ti1 C4 C5 Ti2 -67.19(8)
C2 C1 C5 C4 1.0(4)
Si1 C1 C5 C4 147.7(3)
Ti1 C1 C5 C4 -65.6(3)
C2 C1 C5 C6 -169.5(5)
Si1 C1 C5 C6 -22.9(7)
Ti1 C1 C5 C6 123.8(5)
C2 C1 C5 Ti1 66.6(2)
Si1 C1 C5 Ti1 -146.7(3)
C2 C1 C5 Ti2 78.8(4)
Si1 C1 C5 Ti2 -134.6(3)
Ti1 C1 C5 Ti2 12.1(3)
C4 C5 C6 C7 -6.9(4)
C1 C5 C6 C7 163.9(5)
Ti1 C5 C6 C7 -91.4(4)
Ti2 C5 C6 C7 -63.5(2)
C4 C5 C6 Ti2 56.6(2)
C1 C5 C6 Ti2 -132.7(5)
Ti1 C5 C6 Ti2 -27.9(3)
C5 C6 C7 C8 6.6(4)
Ti2 C6 C7 C8 -63.8(3)
C5 C6 C7 Ti2 70.4(2)
C6 C7 C8 C4 -3.5(4)
Ti2 C7 C8 C4 -70.9(2)
C6 C7 C8 Si2 -147.0(3)
Ti2 C7 C8 Si2 145.6(3)
C6 C7 C8 Ti2 67.4(3)
C5 C4 C8 C7 -1.0(4)
C3 C4 C8 C7 -168.6(5)
Ti2 C4 C8 C7 68.2(2)
Ti1 C4 C8 C7 80.6(4)
C5 C4 C8 Si2 138.5(3)
C3 C4 C8 Si2 -29.1(7)
Ti2 C4 C8 Si2 -152.3(3)
Ti1 C4 C8 Si2 -139.9(2)
C5 C4 C8 Ti2 -69.2(3)
C3 C4 C8 Ti2 123.2(5)
Ti1 C4 C8 Ti2 12.4(3)
C31 C27 C28 C29 -5.1(4)
Si3 C27 C28 C29 -164.2(3)
Ti2 C27 C28 C29 64.0(3)
C31 C27 C28 Ti2 -69.2(2)
Si3 C27 C28 Ti2 131.7(3)
C27 C28 C29 C30 6.4(4)
Ti2 C28 C29 C30 68.4(3)
C27 C28 C29 Ti2 -62.0(3)
C28 C29 C30 C31 -4.9(4)
Ti2 C29 C30 C31 60.1(3)
C28 C29 C30 C34 162.1(5)
Ti2 C29 C30 C34 -132.9(5)
C28 C29 C30 Ti1 -93.5(4)
Ti2 C29 C30 Ti1 -28.5(3)
C28 C29 C30 Ti2 -64.9(3)
C29 C30 C31 C32 175.6(3)
C34 C30 C31 C32 4.1(4)
Ti1 C30 C31 C32 -57.0(2)
Ti2 C30 C31 C32 -124.4(3)
C29 C30 C31 C27 1.8(4)
C34 C30 C31 C27 -169.7(3)
Ti1 C30 C31 C27 129.2(3)
Ti2 C30 C31 C27 61.8(3)
C29 C30 C31 Ti2 -60.0(3)
C34 C30 C31 Ti2 128.5(3)
Ti1 C30 C31 Ti2 67.42(8)
C29 C30 C31 Ti1 -127.4(3)
C34 C30 C31 Ti1 61.1(3)
Ti2 C30 C31 Ti1 -67.42(8)
C28 C27 C31 C30 1.9(4)
Si3 C27 C31 C30 159.3(3)
Ti2 C27 C31 C30 -66.0(3)
C28 C27 C31 C32 -168.2(5)
Si3 C27 C31 C32 -10.7(7)
Ti2 C27 C31 C32 124.0(5)
C28 C27 C31 Ti2 67.8(2)
Si3 C27 C31 Ti2 -134.7(3)
C28 C27 C31 Ti1 80.5(4)
Si3 C27 C31 Ti1 -122.1(3)
Ti2 C27 C31 Ti1 12.6(3)
C30 C31 C32 C33 -6.1(4)
C27 C31 C32 C33 164.2(5)
Ti2 C31 C32 C33 -90.7(4)
Ti1 C31 C32 C33 -63.6(3)
C30 C31 C32 Ti1 57.5(2)
C27 C31 C32 Ti1 -132.2(5)
Ti2 C31 C32 Ti1 -27.1(3)
C31 C32 C33 C34 6.0(4)
Ti1 C32 C33 C34 -64.2(3)
C31 C32 C33 Ti1 70.3(3)
C32 C33 C34 C30 -3.4(4)
Ti1 C33 C34 C30 -70.5(2)
C32 C33 C34 Si4 -145.8(3)
Ti1 C33 C34 Si4 147.1(3)
C32 C33 C34 Ti1 67.2(3)
C29 C30 C34 C33 -167.3(5)
C31 C30 C34 C33 -0.6(4)
Ti1 C30 C34 C33 67.1(2)
Ti2 C30 C34 C33 80.0(4)
C29 C30 C34 Si4 -26.4(7)
C31 C30 C34 Si4 140.3(3)
Ti1 C30 C34 Si4 -152.0(3)
Ti2 C30 C34 Si4 -139.0(2)
C29 C30 C34 Ti1 125.6(5)
C31 C30 C34 Ti1 -67.7(3)
Ti2 C30 C34 Ti1 13.0(3)
C58 C53 C54 C55 -0.9(8)
Te1 C53 C54 C55 -170.2(5)
C53 C54 C55 C56 1.8(10)
C54 C55 C56 C57 -0.6(11)
C55 C56 C57 C58 -1.5(11)
C56 C57 C58 C53 2.4(10)
C54 C53 C58 C57 -1.2(8)
Te1 C53 C58 C57 168.4(5)
C64 C59 C60 C61 -0.6(7)
Te2 C59 C60 C61 -177.7(4)
C59 C60 C61 C62 -1.2(8)
C60 C61 C62 C63 3.1(9)
C61 C62 C63 C64 -3.1(9)
C60 C59 C64 C63 0.6(7)
Te2 C59 C64 C63 177.7(4)
C62 C63 C64 C59 1.2(9)
C10 C9 Si1 C1 170.9(5)
C11 C9 Si1 C1 -61.3(5)
C10 C9 Si1 C15 59.4(6)
C11 C9 Si1 C15 -172.8(4)
C10 C9 Si1 C12 -59.7(6)
C11 C9 Si1 C12 68.2(5)
C2 C1 Si1 C9 -21.2(4)
C5 C1 Si1 C9 -163.7(4)
Ti1 C1 Si1 C9 74.8(4)
C2 C1 Si1 C15 92.2(3)
C5 C1 Si1 C15 -50.3(4)
Ti1 C1 Si1 C15 -171.9(3)
C2 C1 Si1 C12 -148.3(3)
C5 C1 Si1 C12 69.2(4)
Ti1 C1 Si1 C12 -52.3(4)
C17 C15 Si1 C9 53.5(5)
C16 C15 Si1 C9 178.3(4)
C17 C15 Si1 C1 -59.0(4)
C16 C15 Si1 C1 65.9(5)
C17 C15 Si1 C12 175.7(4)
C16 C15 Si1 C12 -59.4(5)
C23 C21 Si2 C8 -40.6(4)
C22 C21 Si2 C8 -166.7(3)
C23 C21 Si2 C18 79.5(4)
C22 C21 Si2 C18 -46.6(4)
C23 C21 Si2 C24 -164.2(3)
C22 C21 Si2 C24 69.7(4)
C28 C27 Si3 C38 52.4(4)
C31 C27 Si3 C38 -101.0(4)
Ti2 C27 Si3 C38 150.9(3)
C28 C27 Si3 C35 -69.5(4)
C31 C27 Si3 C35 137.1(4)
Ti2 C27 Si3 C35 29.0(3)
C28 C27 Si3 C41 171.1(4)
C31 C27 Si3 C41 17.7(4)
Ti2 C27 Si3 C41 -90.4(3)
C39 C38 Si3 C27 -82.9(5)
C40 C38 Si3 C27 42.0(5)
C39 C38 Si3 C35 39.2(5)
C40 C38 Si3 C35 164.1(5)
C39 C38 Si3 C41 161.2(5)
C40 C38 Si3 C41 -74.0(5)
C48 C47 Si4 C50 173.8(4)
C49 C47 Si4 C50 45.1(5)
C48 C47 Si4 C44 47.5(4)
C49 C47 Si4 C44 -81.2(5)
C48 C47 Si4 C34 -63.9(4)
C49 C47 Si4 C34 167.4(4)
C51 C50 Si4 C47 54.5(4)
C52 C50 Si4 C47 -73.1(5)
C51 C50 Si4 C44 179.6(4)
C52 C50 Si4 C44 52.0(5)
C51 C50 Si4 C34 -59.9(4)
C52 C50 Si4 C34 172.5(4)

loop_
_platon_squeeze_void_nr
_platon_squeeze_void_average_x
_platon_squeeze_void_average_y
_platon_squeeze_void_average_z
_platon_squeeze_void_volume
_platon_squeeze_void_count_electrons
_platon_squeeze_void_content
1 0.500 -0.005 0.000 744 86 ' '
2 0.500 -0.006 0.500 744 86 ' '
3 0.750 0.113 0.780 8 0 ' '
4 0.750 0.387 0.280 8 0 ' '
5 0.250 0.613 0.720 8 0 ' '
6 0.250 0.887 0.220 8 0 ' '
